data_2212773
loop_
_publ_author_name
'Xiu-Fang Cao'
'Guang-Ao Yu'
'Sheng-Hua Liu'
'Ming Hu'
'Min Wang'

_publ_section_title
;
 ({-})-<i>N</i>-[(3<i>R</i>)-3-(4-Fluorophenyl)pentanoyl]bornane-10,2-sultam
;
_journal_coeditor_code BI2159
_journal_issue 4
_journal_name_full 'Acta Crystallographica Section E'
_journal_page_first o2034
_journal_page_last o2035
_journal_paper_doi 10.1107/S1600536807013803
_journal_volume 63
_journal_year 2007
_chemical_formula_moiety 'C21 H28 F N O3 S'
_chemical_formula_sum 'C21 H28 F N O3 S'
_chemical_formula_weight 393.50
_chemical_name_systematic
;
(-)-N-[(3R)-3-(4-Fluorophenyl)-pentanoyl]bornane-10,2-sultam
;
_space_group_IT_number 4
_symmetry_cell_setting monoclinic
_symmetry_space_group_name_Hall 'P 2yb'
_symmetry_space_group_name_H-M 'P 1 21 1'
_atom_sites_solution_hydrogens geom
_atom_sites_solution_primary direct
_atom_sites_solution_secondary difmap
_cell_angle_alpha 90.00
_cell_angle_beta 90.840(10)
_cell_angle_gamma 90.00
_cell_formula_units_Z 2
_cell_length_a 7.8481(11)
_cell_length_b 16.659(2)
_cell_length_c 7.8481(11)
_cell_measurement_reflns_used 2728
_cell_measurement_temperature 298(2)
_cell_measurement_theta_max 24.91
_cell_measurement_theta_min 2.60
_cell_volume 1026.0(2)
_computing_cell_refinement 'SAINT  (Bruker, 2001)'
_computing_data_collection 'SMART (Bruker, 2001)'
_computing_data_reduction SAINT
_computing_molecular_graphics 'SHELXTL (Bruker, 2001)'
_computing_publication_material SHELXTL
_computing_structure_refinement 'SHELXL97 (Sheldrick, 1997)'
_computing_structure_solution 'SHELXS97 (Sheldrick, 1997)'
_diffrn_ambient_temperature 298(2)
_diffrn_measured_fraction_theta_full 0.992
_diffrn_measured_fraction_theta_max 0.992
_diffrn_measurement_device_type 'Bruker SMART CCD area detector'
_diffrn_measurement_method '\f and \w scans'
_diffrn_radiation_monochromator graphite
_diffrn_radiation_source 'fine-focus sealed tube'
_diffrn_radiation_type MoK\a
_diffrn_radiation_wavelength 0.71073
_diffrn_reflns_av_R_equivalents 0.0459
_diffrn_reflns_av_sigmaI/netI 0.0452
_diffrn_reflns_limit_h_max 10
_diffrn_reflns_limit_h_min -9
_diffrn_reflns_limit_k_max 20
_diffrn_reflns_limit_k_min -21
_diffrn_reflns_limit_l_max 10
_diffrn_reflns_limit_l_min -8
_diffrn_reflns_number 6306
_diffrn_reflns_theta_full 26.99
_diffrn_reflns_theta_max 26.99
_diffrn_reflns_theta_min 2.60
_diffrn_standards_number 0
_exptl_absorpt_coefficient_mu 0.187
_exptl_absorpt_correction_type none
_exptl_crystal_colour colourless
_exptl_crystal_density_diffrn 1.274
_exptl_crystal_density_method 'not measured'
_exptl_crystal_description block
_exptl_crystal_F_000 420
_exptl_crystal_size_max 0.30
_exptl_crystal_size_mid 0.20
_exptl_crystal_size_min 0.20
_refine_diff_density_max 0.357
_refine_diff_density_min -0.224
_refine_ls_abs_structure_details 'Flack (1983); 1609 Friedel pairs'
_refine_ls_abs_structure_Flack 0.08(8)
_refine_ls_extinction_method none
_refine_ls_goodness_of_fit_ref 1.087
_refine_ls_hydrogen_treatment constr
_refine_ls_matrix_type full
_refine_ls_number_parameters 247
_refine_ls_number_reflns 3902
_refine_ls_number_restraints 1
_refine_ls_restrained_S_all 1.087
_refine_ls_R_factor_all 0.0679
_refine_ls_R_factor_gt 0.0605
_refine_ls_shift/su_max 0.000
_refine_ls_shift/su_mean 0.000
_refine_ls_structure_factor_coef Fsqd
_refine_ls_weighting_details 'calc w=1/[\s^2^(Fo^2^)+(0.1117P)^2^+0.0834P] where P=(Fo^2^+2Fc^2^)/3'
_refine_ls_weighting_scheme calc
_refine_ls_wR_factor_gt 0.1602
_refine_ls_wR_factor_ref 0.1824
_reflns_number_gt 3461
_reflns_number_total 3902
_reflns_threshold_expression I>2\s(I)
_cod_data_source_file bi2159.cif
_cod_data_source_block I
_cod_original_cell_volume 1026.0(3)
_cod_original_sg_symbol_H-M 'P 21'
_cod_database_code 2212773
_cod_database_fobs_code 2212773

loop_
_symmetry_equiv_pos_as_xyz
'x, y, z'
'-x, y+1/2, -z'

loop_
_atom_site_type_symbol
_atom_site_label
_atom_site_fract_x
_atom_site_fract_y
_atom_site_fract_z
_atom_site_U_iso_or_equiv
_atom_site_adp_type
_atom_site_calc_flag
_atom_site_refinement_flags
_atom_site_occupancy
C C1 0.2937(5) 0.9757(2) 0.5302(4) 0.0511(8) Uani d . 1
C C2 0.1138(6) 1.0098(4) 0.5568(7) 0.0797(14) Uani d . 1
H H2A 0.0275 0.9748 0.5075 0.096 Uiso calc R 1
H H2B 0.0910 1.0172 0.6770 0.096 Uiso calc R 1
C C3 0.1194(8) 1.0899(4) 0.4640(7) 0.0934(17) Uani d . 1
H H3A 0.0848 1.1334 0.5381 0.112 Uiso calc R 1
H H3B 0.0457 1.0893 0.3637 0.112 Uiso calc R 1
C C4 0.3095(7) 1.0989(3) 0.4137(6) 0.0733(12) Uani d . 1
H H4 0.3478 1.1544 0.3979 0.088 Uiso calc R 1
C C5 0.3345(5) 1.0439(2) 0.2591(5) 0.0571(9) Uani d . 1
H H5A 0.4489 1.0485 0.2150 0.069 Uiso calc R 1
H H5B 0.2527 1.0558 0.1688 0.069 Uiso calc R 1
C C6 0.3033(4) 0.9601(2) 0.3363(4) 0.0447(7) Uani d . 1
H H6 0.1943 0.9387 0.2940 0.054 Uiso calc R 1
C C7 0.4051(6) 1.0522(2) 0.5559(5) 0.0646(11) Uani d . 1
C C8 0.3842(10) 1.0895(4) 0.7334(6) 0.0996(19) Uani d . 1
H H8A 0.4453 1.1394 0.7391 0.149 Uiso calc R 1
H H8B 0.4286 1.0534 0.8183 0.149 Uiso calc R 1
H H8C 0.2655 1.0991 0.7535 0.149 Uiso calc R 1
C C9 0.5958(7) 1.0450(3) 0.5254(7) 0.0815(15) Uani d . 1
H H9A 0.6144 1.0124 0.4266 0.122 Uiso calc R 1
H H9B 0.6501 1.0207 0.6228 0.122 Uiso calc R 1
H H9C 0.6429 1.0974 0.5074 0.122 Uiso calc R 1
C C10 0.3423(7) 0.9002(2) 0.6232(5) 0.0655(11) Uani d . 1
H H10A 0.2409 0.8703 0.6533 0.079 Uiso calc R 1
H H10B 0.4050 0.9131 0.7271 0.079 Uiso calc R 1
C C11 0.4719(4) 0.8730(2) 0.1480(4) 0.0449(7) Uani d . 1
C C12 0.6166(5) 0.8160(2) 0.1236(6) 0.0615(10) Uani d . 1
H H12A 0.5748 0.7681 0.0663 0.074 Uiso calc R 1
H H12B 0.6622 0.8001 0.2341 0.074 Uiso calc R 1
C C13 0.7569(5) 0.8528(3) 0.0202(5) 0.0616(10) Uani d . 1
H H13 0.7102 0.8636 -0.0940 0.074 Uiso calc R 1
C C14 0.8156(6) 0.9324(3) 0.0951(7) 0.0732(12) Uani d . 1
H H14A 0.7157 0.9652 0.1147 0.088 Uiso calc R 1
H H14B 0.8686 0.9219 0.2053 0.088 Uiso calc R 1
C C15 0.9362(6) 0.9798(4) -0.0072(8) 0.0864(17) Uani d . 1
H H15A 1.0356 0.9481 -0.0294 0.130 Uiso calc R 1
H H15B 0.9688 1.0272 0.0545 0.130 Uiso calc R 1
H H15C 0.8825 0.9948 -0.1132 0.130 Uiso calc R 1
C C16 0.9076(5) 0.7958(3) 0.0003(5) 0.0577(9) Uani d . 1
C C17 0.9999(6) 0.7672(3) 0.1392(6) 0.0678(11) Uani d . 1
H H17 0.9671 0.7807 0.2490 0.081 Uiso calc R 1
C C18 1.1423(6) 0.7181(3) 0.1152(7) 0.0809(14) Uani d . 1
H H18 1.2035 0.6979 0.2081 0.097 Uiso calc R 1
C C19 1.1888(6) 0.7007(3) -0.0436(8) 0.0743(13) Uani d . 1
C C20 1.1012(6) 0.7285(3) -0.1828(7) 0.0701(12) Uani d . 1
H H20 1.1368 0.7154 -0.2918 0.084 Uiso calc R 1
C C21 0.9608(5) 0.7756(3) -0.1613(6) 0.0636(10) Uani d . 1
H H21 0.9004 0.7943 -0.2562 0.076 Uiso calc R 1
F F1 1.3280(4) 0.6527(2) -0.0662(6) 0.1151(13) Uani d . 1
N N1 0.4398(3) 0.90035(16) 0.3106(3) 0.0418(6) Uani d . 1
O O1 0.3970(6) 0.76620(18) 0.4578(4) 0.0823(10) Uani d . 1
O O2 0.6461(5) 0.8440(3) 0.5344(4) 0.0966(11) Uani d . 1
O O3 0.3933(4) 0.9023(2) 0.0306(3) 0.0612(7) Uani d . 1
S S1 0.47124(13) 0.84194(6) 0.48565(10) 0.0560(3) Uani d . 1

loop_
_atom_site_aniso_label
_atom_site_aniso_U_11
_atom_site_aniso_U_22
_atom_site_aniso_U_33
_atom_site_aniso_U_12
_atom_site_aniso_U_13
_atom_site_aniso_U_23
C1 0.070(2) 0.050(2) 0.0337(15) 0.0024(17) 0.0049(14) 0.0008(14)
C2 0.079(3) 0.099(4) 0.062(3) 0.021(3) 0.022(2) -0.008(2)
C3 0.105(4) 0.091(4) 0.084(3) 0.049(3) 0.015(3) -0.005(3)
C4 0.106(4) 0.053(2) 0.061(2) 0.019(2) -0.002(2) 0.005(2)
C5 0.066(2) 0.054(2) 0.051(2) 0.0090(18) -0.0006(17) 0.0141(16)
C6 0.0420(16) 0.056(2) 0.0356(15) 0.0062(14) -0.0025(12) 0.0005(14)
C7 0.097(3) 0.045(2) 0.051(2) 0.000(2) -0.005(2) -0.0047(16)
C8 0.173(6) 0.068(3) 0.057(3) -0.009(4) -0.009(3) -0.017(2)
C9 0.083(3) 0.070(3) 0.091(4) -0.015(3) -0.027(3) -0.007(2)
C10 0.111(3) 0.050(2) 0.0356(17) 0.002(2) 0.0100(19) 0.0011(15)
C11 0.0451(16) 0.0501(18) 0.0395(17) -0.0055(14) 0.0046(13) 0.0048(13)
C12 0.065(2) 0.057(2) 0.062(2) 0.0009(18) 0.0131(18) -0.0012(17)
C13 0.0507(18) 0.067(3) 0.067(2) 0.0063(19) 0.0111(16) 0.014(2)
C14 0.066(2) 0.062(3) 0.092(3) 0.002(2) 0.013(2) -0.002(2)
C15 0.055(2) 0.079(4) 0.125(5) -0.004(2) 0.011(3) 0.034(3)
C16 0.0466(19) 0.058(2) 0.068(2) -0.0014(17) 0.0005(17) 0.0080(18)
C17 0.069(3) 0.066(3) 0.068(3) 0.009(2) 0.002(2) 0.006(2)
C18 0.067(3) 0.082(3) 0.093(4) 0.012(3) -0.019(2) 0.011(3)
C19 0.053(2) 0.059(3) 0.112(4) 0.0029(18) 0.000(2) -0.017(3)
C20 0.067(2) 0.063(3) 0.080(3) -0.008(2) 0.012(2) -0.018(2)
C21 0.056(2) 0.071(3) 0.064(2) -0.008(2) 0.0007(18) 0.005(2)
F1 0.0810(19) 0.092(2) 0.172(4) 0.0365(18) 0.006(2) -0.024(2)
N1 0.0476(13) 0.0449(15) 0.0329(12) 0.0021(12) -0.0032(10) 0.0057(10)
O1 0.145(3) 0.0461(17) 0.0562(17) 0.0015(19) 0.0155(17) 0.0050(13)
O2 0.096(2) 0.123(3) 0.0699(19) 0.032(2) -0.0304(16) 0.008(2)
O3 0.0674(15) 0.0811(19) 0.0350(12) 0.0095(14) 0.0019(11) 0.0020(12)
S1 0.0834(6) 0.0467(5) 0.0376(4) 0.0119(5) -0.0071(4) 0.0074(4)

loop_
_atom_type_symbol
_atom_type_description
_atom_type_scat_dispersion_real
_atom_type_scat_dispersion_imag
_atom_type_scat_source
C C 0.0033 0.0016 'International Tables Vol C Tables 4.2.6.8 and 6.1.1.4'
H H 0.0000 0.0000 'International Tables Vol C Tables 4.2.6.8 and 6.1.1.4'
N N 0.0061 0.0033 'International Tables Vol C Tables 4.2.6.8 and 6.1.1.4'
O O 0.0106 0.0060 'International Tables Vol C Tables 4.2.6.8 and 6.1.1.4'
F F 0.0171 0.0103 'International Tables Vol C Tables 4.2.6.8 and 6.1.1.4'
S S 0.1246 0.1234 'International Tables Vol C Tables 4.2.6.8 and 6.1.1.4'

loop_
_geom_angle_atom_site_label_1
_geom_angle_atom_site_label_2
_geom_angle_atom_site_label_3
_geom_angle
C10 C1 C2 118.0(4)
C10 C1 C6 108.8(3)
C2 C1 C6 104.7(3)
C10 C1 C7 119.0(3)
C2 C1 C7 101.3(4)
C6 C1 C7 103.3(3)
C3 C2 C1 103.0(4)
C3 C2 H2A 111.2
C1 C2 H2A 111.2
C3 C2 H2B 111.2
C1 C2 H2B 111.2
H2A C2 H2B 109.1
C2 C3 C4 103.9(4)
C2 C3 H3A 111.0
C4 C3 H3A 111.0
C2 C3 H3B 111.0
C4 C3 H3B 111.0
H3A C3 H3B 109.0
C5 C4 C7 101.7(3)
C5 C4 C3 106.1(4)
C7 C4 C3 103.0(4)
C5 C4 H4 114.8
C7 C4 H4 114.8
C3 C4 H4 114.8
C4 C5 C6 102.0(3)
C4 C5 H5A 111.4
C6 C5 H5A 111.4
C4 C5 H5B 111.4
C6 C5 H5B 111.4
H5A C5 H5B 109.2
N1 C6 C5 115.8(3)
N1 C6 C1 107.1(3)
C5 C6 C1 104.1(3)
N1 C6 H6 109.8
C5 C6 H6 109.8
C1 C6 H6 109.8
C9 C7 C8 107.0(4)
C9 C7 C4 113.2(4)
C8 C7 C4 113.1(4)
C9 C7 C1 117.8(3)
C8 C7 C1 112.4(4)
C4 C7 C1 93.0(3)
C7 C8 H8A 109.5
C7 C8 H8B 109.5
H8A C8 H8B 109.5
C7 C8 H8C 109.5
H8A C8 H8C 109.5
H8B C8 H8C 109.5
C7 C9 H9A 109.5
C7 C9 H9B 109.5
H9A C9 H9B 109.5
C7 C9 H9C 109.5
H9A C9 H9C 109.5
H9B C9 H9C 109.5
C1 C10 S1 107.7(2)
C1 C10 H10A 110.2
S1 C10 H10A 110.2
C1 C10 H10B 110.2
S1 C10 H10B 110.2
H10A C10 H10B 108.5
O3 C11 N1 118.4(3)
O3 C11 C12 122.7(3)
N1 C11 C12 118.5(3)
C11 C12 C13 111.9(3)
C11 C12 H12A 109.2
C13 C12 H12A 109.2
C11 C12 H12B 109.2
C13 C12 H12B 109.2
H12A C12 H12B 107.9
C12 C13 C14 111.5(4)
C12 C13 C16 112.0(3)
C14 C13 C16 110.5(3)
C12 C13 H13 107.5
C14 C13 H13 107.5
C16 C13 H13 107.5
C15 C14 C13 116.7(5)
C15 C14 H14A 108.1
C13 C14 H14A 108.1
C15 C14 H14B 108.1
C13 C14 H14B 108.1
H14A C14 H14B 107.3
C14 C15 H15A 109.5
C14 C15 H15B 109.5
H15A C15 H15B 109.5
C14 C15 H15C 109.5
H15A C15 H15C 109.5
H15B C15 H15C 109.5
C21 C16 C17 118.5(4)
C21 C16 C13 119.3(4)
C17 C16 C13 122.0(4)
C16 C17 C18 120.2(5)
C16 C17 H17 119.9
C18 C17 H17 119.9
C19 C18 C17 118.8(5)
C19 C18 H18 120.6
C17 C18 H18 120.6
C18 C19 C20 122.2(4)
C18 C19 F1 118.5(5)
C20 C19 F1 119.3(5)
C19 C20 C21 119.6(4)
C19 C20 H20 120.2
C21 C20 H20 120.2
C20 C21 C16 120.5(4)
C20 C21 H21 119.7
C16 C21 H21 119.7
C11 N1 C6 119.3(3)
C11 N1 S1 122.2(2)
C6 N1 S1 111.8(2)
O1 S1 O2 117.4(3)
O1 S1 N1 109.49(17)
O2 S1 N1 109.4(2)
O1 S1 C10 110.2(2)
O2 S1 C10 112.3(2)
N1 S1 C10 95.84(17)

loop_
_geom_bond_atom_site_label_1
_geom_bond_atom_site_label_2
_geom_bond_distance
C1 C10 1.502(5)
C1 C2 1.539(6)
C1 C6 1.547(5)
C1 C7 1.557(6)
C2 C3 1.522(9)
C2 H2A 0.970
C2 H2B 0.970
C3 C4 1.556(8)
C3 H3A 0.970
C3 H3B 0.970
C4 C5 1.536(6)
C4 C7 1.546(6)
C4 H4 0.980
C5 C6 1.543(5)
C5 H5A 0.970
C5 H5B 0.970
C6 N1 1.478(4)
C6 H6 0.980
C7 C9 1.523(7)
C7 C8 1.536(6)
C8 H8A 0.960
C8 H8B 0.960
C8 H8C 0.960
C9 H9A 0.960
C9 H9B 0.960
C9 H9C 0.960
C10 S1 1.778(4)
C10 H10A 0.970
C10 H10B 0.970
C11 O3 1.205(4)
C11 N1 1.381(4)
C11 C12 1.496(5)
C12 C13 1.507(5)
C12 H12A 0.970
C12 H12B 0.970
C13 C14 1.520(7)
C13 C16 1.527(6)
C13 H13 0.980
C14 C15 1.479(7)
C14 H14A 0.970
C14 H14B 0.970
C15 H15A 0.960
C15 H15B 0.960
C15 H15C 0.960
C16 C21 1.383(6)
C16 C17 1.384(6)
C17 C18 1.401(7)
C17 H17 0.930
C18 C19 1.335(8)
C18 H18 0.930
C19 C20 1.363(7)
C19 F1 1.368(5)
C20 C21 1.365(6)
C20 H20 0.930
C21 H21 0.930
N1 S1 1.699(3)
O1 S1 1.405(4)
O2 S1 1.420(4)

loop_
_geom_hbond_atom_site_label_D
_geom_hbond_atom_site_label_H
_geom_hbond_atom_site_label_A
_geom_hbond_site_symmetry_A
_geom_hbond_distance_DH
_geom_hbond_distance_HA
_geom_hbond_distance_DA
_geom_hbond_angle_DHA
C10 H10B O3 1_556 0.97 2.39 3.216(4) 142.6
C18 H18 O1 1_655 0.93 2.71 3.422(5) 133.8
C21 H21 O2 1_554 0.93 2.70 3.596(4) 162.6

loop_
_geom_torsion_atom_site_label_1
_geom_torsion_atom_site_label_2
_geom_torsion_atom_site_label_3
_geom_torsion_atom_site_label_4
_geom_torsion
C10 C1 C2 C3 172.9(4)
C6 C1 C2 C3 -66.1(5)
C7 C1 C2 C3 41.1(5)
C1 C2 C3 C4 -7.2(5)
C2 C3 C4 C5 77.2(5)
C2 C3 C4 C7 -29.3(5)
C7 C4 C5 C6 42.8(4)
C3 C4 C5 C6 -64.6(4)
C4 C5 C6 N1 -126.2(3)
C4 C5 C6 C1 -9.0(4)
C10 C1 C6 N1 -31.6(4)
C2 C1 C6 N1 -158.5(3)
C7 C1 C6 N1 95.8(3)
C10 C1 C6 C5 -154.7(3)
C2 C1 C6 C5 78.3(4)
C7 C1 C6 C5 -27.4(4)
C5 C4 C7 C9 64.4(5)
C3 C4 C7 C9 174.2(4)
C5 C4 C7 C8 -173.6(4)
C3 C4 C7 C8 -63.8(6)
C5 C4 C7 C1 -57.6(4)
C3 C4 C7 C1 52.2(4)
C10 C1 C7 C9 53.7(5)
C2 C1 C7 C9 -175.1(4)
C6 C1 C7 C9 -66.9(5)
C10 C1 C7 C8 -71.5(5)
C2 C1 C7 C8 59.7(5)
C6 C1 C7 C8 167.9(4)
C10 C1 C7 C4 171.9(3)
C2 C1 C7 C4 -56.9(4)
C6 C1 C7 C4 51.3(3)
C2 C1 C10 S1 143.0(4)
C6 C1 C10 S1 24.1(4)
C7 C1 C10 S1 -93.7(4)
O3 C11 C12 C13 58.5(5)
N1 C11 C12 C13 -113.9(4)
C11 C12 C13 C14 53.5(5)
C11 C12 C13 C16 178.0(3)
C12 C13 C14 C15 -172.0(4)
C16 C13 C14 C15 62.7(5)
C12 C13 C16 C21 123.3(4)
C14 C13 C16 C21 -111.7(5)
C12 C13 C16 C17 -60.6(6)
C14 C13 C16 C17 64.4(5)
C21 C16 C17 C18 -0.9(7)
C13 C16 C17 C18 -177.0(4)
C16 C17 C18 C19 1.2(8)
C17 C18 C19 C20 -0.7(8)
C17 C18 C19 F1 180.0(4)
C18 C19 C20 C21 -0.1(8)
F1 C19 C20 C21 179.2(4)
C19 C20 C21 C16 0.5(7)
C17 C16 C21 C20 0.0(7)
C13 C16 C21 C20 176.2(4)
O3 C11 N1 C6 4.1(5)
C12 C11 N1 C6 176.8(3)
O3 C11 N1 S1 153.1(3)
C12 C11 N1 S1 -34.2(4)
C5 C6 N1 C11 -66.7(4)
C1 C6 N1 C11 177.7(3)
C5 C6 N1 S1 141.3(3)
C1 C6 N1 S1 25.7(3)
C11 N1 S1 O1 -47.8(3)
C6 N1 S1 O1 103.3(3)
C11 N1 S1 O2 82.2(3)
C6 N1 S1 O2 -126.7(3)
C11 N1 S1 C10 -161.7(3)
C6 N1 S1 C10 -10.5(3)
C1 C10 S1 O1 -121.7(3)
C1 C10 S1 O2 105.3(4)
C1 C10 S1 N1 -8.5(3)

loop_
_cod_related_entry_id
_cod_related_entry_database
_cod_related_entry_code
1 ChemSpider 21185414
